data_7157303
loop_
_publ_author_name
'Ramanathan, Mani'
'Wan, Jing'
'Liu, Yi-Hung'
'Peng, Shie-Ming'
'Liu, Shiuh-Tzung'

_publ_section_title
;
 Synthesis of 2-arylamino-3-cyanoquinolines via a cascade reaction through
 a nitrilium intermediate.
;
_journal_issue 5
_journal_name_full 'Organic &amp; biomolecular chemistry'
_journal_page_first 975
_journal_page_last 982
_journal_paper_doi 10.1039/c9ob02427a
_journal_volume 18
_journal_year 2020
_chemical_formula_sum 'C25 H21 N3'
_chemical_formula_weight 363.45
_space_group_crystal_system monoclinic
_space_group_IT_number 14
_space_group_name_Hall '-P 2ybc'
_space_group_name_H-M_alt 'P 1 21/c 1'
_atom_sites_solution_hydrogens mixed
_audit_creation_method SHELXL-2017/1
_audit_update_record
;
2019-09-20 deposited with the CCDC.	2020-01-03 downloaded from the CCDC.
;
_cell_angle_alpha 90
_cell_angle_beta 106.886(4)
_cell_angle_gamma 90
_cell_formula_units_Z 4
_cell_length_a 11.6501(4)
_cell_length_b 10.8130(3)
_cell_length_c 16.4196(5)
_cell_measurement_reflns_used 4543
_cell_measurement_temperature 150(2)
_cell_measurement_theta_max 29.0090
_cell_measurement_theta_min 3.8210
_cell_volume 1979.24(11)
_computing_cell_refinement 'CrysAlisPro 1.171.39.46 (Rigaku OD, 2018)'
_computing_data_collection 'CrysAlisPro 1.171.39.46 (Rigaku OD, 2018)'
_computing_data_reduction 'CrysAlisPro 1.171.39.46 (Rigaku OD, 2018)'
_computing_structure_refinement 'SHELXL-2017/1 (Sheldrick, 2017)'
_diffrn_ambient_temperature 150(2)
_diffrn_detector_area_resol_mean 10.2496
_diffrn_measured_fraction_theta_full 0.998
_diffrn_measured_fraction_theta_max 0.975
_diffrn_measurement_device_type 'Xcalibur, Atlas, Gemini'
_diffrn_measurement_method '\w scans'
_diffrn_radiation_type MoK\a
_diffrn_radiation_wavelength 0.71073
_diffrn_reflns_av_R_equivalents 0.0284
_diffrn_reflns_av_unetI/netI 0.0372
_diffrn_reflns_Laue_measured_fraction_full 0.998
_diffrn_reflns_Laue_measured_fraction_max 0.975
_diffrn_reflns_limit_h_max 14
_diffrn_reflns_limit_h_min -14
_diffrn_reflns_limit_k_max 9
_diffrn_reflns_limit_k_min -13
_diffrn_reflns_limit_l_max 21
_diffrn_reflns_limit_l_min -13
_diffrn_reflns_number 10903
_diffrn_reflns_point_group_measured_fraction_full 0.998
_diffrn_reflns_point_group_measured_fraction_max 0.975
_diffrn_reflns_theta_full 25.242
_diffrn_reflns_theta_max 27.499
_diffrn_reflns_theta_min 3.154
_diffrn_source 'fine-focus sealed X-ray tube'
_exptl_absorpt_coefficient_mu 0.073
_exptl_absorpt_correction_T_max 1.00000
_exptl_absorpt_correction_T_min 0.89892
_exptl_absorpt_correction_type multi-scan
_exptl_absorpt_process_details
; 
CrysAlisPro 1.171.39.46 (Rigaku Oxford Diffraction, 2018) 
Empirical absorption correction using spherical harmonics, 
 implemented in SCALE3 ABSPACK scaling algorithm. 
;
_exptl_crystal_density_diffrn 1.220
_exptl_crystal_description plate
_exptl_crystal_F_000 768
_exptl_crystal_size_max 0.25
_exptl_crystal_size_mid 0.20
_exptl_crystal_size_min 0.15
_refine_diff_density_max 0.492
_refine_diff_density_min -0.449
_refine_diff_density_rms 0.055
_refine_ls_extinction_coef 0.009(2)
_refine_ls_extinction_expression Fc^*^=kFc[1+0.001xFc^2^\l^3^/sin(2\q)]^-1/4^
_refine_ls_extinction_method 'SHELXL-2017/1 (Sheldrick 2017)'
_refine_ls_goodness_of_fit_ref 1.003
_refine_ls_hydrogen_treatment mixed
_refine_ls_matrix_type full
_refine_ls_number_parameters 257
_refine_ls_number_reflns 4442
_refine_ls_number_restraints 0
_refine_ls_restrained_S_all 1.003
_refine_ls_R_factor_all 0.0825
_refine_ls_R_factor_gt 0.0599
_refine_ls_shift/su_max 0.018
_refine_ls_shift/su_mean 0.003
_refine_ls_structure_factor_coef Fsqd
_refine_ls_weighting_details 'w=1/[\s^2^(Fo^2^)+(0.0944P)^2^+1.4059P] where P=(Fo^2^+2Fc^2^)/3'
_refine_ls_weighting_scheme calc
_refine_ls_wR_factor_gt 0.1657
_refine_ls_wR_factor_ref 0.1887
_reflns_Friedel_coverage 0.000
_reflns_number_gt 3276
_reflns_number_total 4442
_reflns_threshold_expression 'I > 2\s(I)'
_cod_data_source_file c9ob02427a2.cif
_cod_data_source_block ic19402
_cod_depositor_comments 'Adding full bibliography for 7157303.cif.'
_cod_original_sg_symbol_H-M 'P 21/c'
_cod_database_code 7157303
_shelx_shelxl_version_number 2017/1
_shelx_space_group_comment
; 
The symmetry employed for this shelxl refinement is uniquely defined 
by the following loop, which should always be used as a source of 
symmetry information in preference to the above space-group names. 
They are only intended as comments. 
;

loop_
_space_group_symop_operation_xyz
'x, y, z'
'-x, y+1/2, -z+1/2'
'-x, -y, -z'
'x, -y-1/2, z-1/2'

loop_
_atom_site_label
_atom_site_type_symbol
_atom_site_fract_x
_atom_site_fract_y
_atom_site_fract_z
_atom_site_U_iso_or_equiv
_atom_site_adp_type
_atom_site_occupancy
_atom_site_site_symmetry_order
_atom_site_calc_flag
_atom_site_refinement_flags_posn
_atom_site_refinement_flags_adp
N1 N 0.79410(15) 0.41789(15) 0.35123(10) 0.0259(4) Uani 1 1 d . .
N2 N 0.66748(16) 0.54616(16) 0.39735(11) 0.0281(4) Uani 1 1 d . .
H2 H 0.615(2) 0.553(2) 0.4218(17) 0.042 Uiso 1 1 d . U
N3 N 0.51839(18) 0.36492(17) 0.51346(13) 0.0385(5) Uani 1 1 d . .
C1 C 0.85407(17) 0.30797(18) 0.35683(12) 0.0253(4) Uani 1 1 d . .
C2 C 0.9407(2) 0.2971(2) 0.31214(14) 0.0329(5) Uani 1 1 d . .
H2A H 0.950075 0.361933 0.275529 0.039 Uiso 1 1 calc R U
C3 C 1.0114(2) 0.1934(2) 0.32138(15) 0.0367(5) Uani 1 1 d . .
H3A H 1.070342 0.187740 0.291948 0.044 Uiso 1 1 calc R U
C4 C 0.9972(2) 0.0958(2) 0.37386(14) 0.0347(5) Uani 1 1 d . .
H4A H 1.048474 0.025735 0.381178 0.042 Uiso 1 1 calc R U
C5 C 0.91045(18) 0.10056(19) 0.41451(13) 0.0289(4) Uani 1 1 d . .
H5A H 0.899616 0.032551 0.448157 0.035 Uiso 1 1 calc R U
C6 C 0.83632(17) 0.20662(17) 0.40676(12) 0.0244(4) Uani 1 1 d . .
C7 C 0.74710(17) 0.21986(17) 0.45042(11) 0.0234(4) Uani 1 1 d . .
C8 C 0.68991(17) 0.33252(18) 0.44564(12) 0.0240(4) Uani 1 1 d . .
C9 C 0.71903(17) 0.43325(17) 0.39666(11) 0.0236(4) Uani 1 1 d . .
C10 C 0.71628(18) 0.11544(18) 0.49914(12) 0.0260(4) Uani 1 1 d . .
C11 C 0.6765(2) 0.0039(2) 0.45819(14) 0.0332(5) Uani 1 1 d . .
H11A H 0.670304 -0.005566 0.399550 0.040 Uiso 1 1 calc R U
C12 C 0.6459(2) -0.0932(2) 0.50266(17) 0.0437(6) Uani 1 1 d . .
H12A H 0.617874 -0.168771 0.474309 0.052 Uiso 1 1 calc R U
C13 C 0.6559(2) -0.0806(2) 0.58801(17) 0.0472(6) Uani 1 1 d . .
H13A H 0.634702 -0.147540 0.618256 0.057 Uiso 1 1 calc R U
C14 C 0.6969(2) 0.0291(2) 0.62976(15) 0.0435(6) Uani 1 1 d . .
H14A H 0.704461 0.037136 0.688712 0.052 Uiso 1 1 calc R U
C15 C 0.7268(2) 0.1273(2) 0.58543(13) 0.0328(5) Uani 1 1 d . .
H15A H 0.754471 0.202809 0.614024 0.039 Uiso 1 1 calc R U
C16 C 0.59542(19) 0.34922(18) 0.48471(13) 0.0274(4) Uani 1 1 d . .
C17 C 0.69137(18) 0.65107(17) 0.35144(12) 0.0251(4) Uani 1 1 d . .
C18 C 0.80666(18) 0.70086(18) 0.37039(13) 0.0288(5) Uani 1 1 d . .
C19 C 0.82630(19) 0.79867(18) 0.32103(13) 0.0310(5) Uani 1 1 d . .
H19A H 0.905120 0.831234 0.332388 0.037 Uiso 1 1 calc R U
C20 C 0.7352(2) 0.85055(18) 0.25582(13) 0.0303(5) Uani 1 1 d . .
C21 C 0.62017(19) 0.80456(18) 0.24276(13) 0.0293(5) Uani 1 1 d . .
H21A H 0.555665 0.842468 0.201074 0.035 Uiso 1 1 calc R U
C22 C 0.59601(18) 0.70449(18) 0.28880(12) 0.0269(4) Uani 1 1 d . .
C23 C 0.9092(2) 0.6530(2) 0.44282(16) 0.0445(6) Uani 1 1 d . .
H23A H 0.880827 0.584571 0.471070 0.067 Uiso 1 1 calc R U
H23B H 0.973715 0.623686 0.420509 0.067 Uiso 1 1 calc R U
H23C H 0.939408 0.719683 0.483868 0.067 Uiso 1 1 calc R U
C24 C 0.7598(2) 0.9526(2) 0.20006(17) 0.0445(6) Uani 1 1 d . .
H24A H 0.845454 0.973128 0.218477 0.067 Uiso 1 1 calc R U
H24B H 0.737106 0.924726 0.140720 0.067 Uiso 1 1 calc R U
H24C H 0.712902 1.025998 0.204880 0.067 Uiso 1 1 calc R U
C25 C 0.4701(2) 0.6553(2) 0.27013(15) 0.0398(5) Uani 1 1 d . .
H25A H 0.469112 0.585498 0.307986 0.060 Uiso 1 1 calc R U
H25B H 0.417149 0.720782 0.279452 0.060 Uiso 1 1 calc R U
H25C H 0.442147 0.627609 0.210804 0.060 Uiso 1 1 calc R U

loop_
_atom_site_aniso_label
_atom_site_aniso_U_11
_atom_site_aniso_U_22
_atom_site_aniso_U_33
_atom_site_aniso_U_23
_atom_site_aniso_U_13
_atom_site_aniso_U_12
N1 0.0267(9) 0.0261(9) 0.0275(8) 0.0037(6) 0.0120(7) 0.0020(7)
N2 0.0316(10) 0.0259(9) 0.0303(9) 0.0047(7) 0.0147(7) 0.0042(7)
N3 0.0448(12) 0.0288(10) 0.0520(12) 0.0039(8) 0.0298(10) 0.0046(8)
C1 0.0238(10) 0.0271(10) 0.0252(9) 0.0002(7) 0.0075(8) 0.0004(8)
C2 0.0342(11) 0.0321(11) 0.0377(12) 0.0063(9) 0.0190(9) 0.0021(9)
C3 0.0324(11) 0.0388(12) 0.0459(13) 0.0021(10) 0.0224(10) 0.0027(9)
C4 0.0323(11) 0.0301(11) 0.0447(12) 0.0019(9) 0.0161(10) 0.0072(9)
C5 0.0292(10) 0.0272(10) 0.0316(11) 0.0029(8) 0.0107(8) 0.0021(8)
C6 0.0239(10) 0.0248(10) 0.0245(9) 0.0005(7) 0.0071(8) 0.0004(7)
C7 0.0233(9) 0.0254(10) 0.0213(9) -0.0007(7) 0.0061(7) -0.0016(7)
C8 0.0246(10) 0.0264(10) 0.0224(9) 0.0000(7) 0.0089(7) 0.0000(8)
C9 0.0223(9) 0.0246(10) 0.0223(9) 0.0012(7) 0.0043(7) 0.0004(7)
C10 0.0272(10) 0.0261(10) 0.0268(10) 0.0043(7) 0.0111(8) 0.0033(8)
C11 0.0395(12) 0.0301(11) 0.0333(11) -0.0007(8) 0.0159(9) -0.0024(9)
C12 0.0552(15) 0.0285(12) 0.0557(15) 0.0018(10) 0.0292(12) -0.0043(11)
C13 0.0568(16) 0.0383(13) 0.0566(16) 0.0188(11) 0.0325(13) 0.0033(11)
C14 0.0541(15) 0.0501(14) 0.0314(12) 0.0129(10) 0.0207(11) 0.0089(12)
C15 0.0374(12) 0.0338(11) 0.0290(11) 0.0026(8) 0.0125(9) 0.0031(9)
C16 0.0330(11) 0.0212(9) 0.0300(10) 0.0022(7) 0.0123(8) 0.0004(8)
C17 0.0299(10) 0.0219(9) 0.0256(9) -0.0008(7) 0.0113(8) 0.0021(8)
C18 0.0298(11) 0.0248(10) 0.0305(10) -0.0028(8) 0.0068(8) 0.0027(8)
C19 0.0290(11) 0.0259(10) 0.0395(12) -0.0027(8) 0.0123(9) -0.0017(8)
C20 0.0384(12) 0.0220(10) 0.0352(11) 0.0001(8) 0.0183(9) 0.0026(8)
C21 0.0339(11) 0.0257(10) 0.0276(10) 0.0006(8) 0.0080(8) 0.0055(8)
C22 0.0282(10) 0.0263(10) 0.0264(10) -0.0017(7) 0.0083(8) 0.0007(8)
C23 0.0355(13) 0.0404(13) 0.0472(14) 0.0044(10) -0.0046(10) -0.0021(10)
C24 0.0456(14) 0.0381(13) 0.0556(15) 0.0162(11) 0.0239(12) 0.0043(11)
C25 0.0301(12) 0.0426(13) 0.0428(13) 0.0065(10) 0.0043(9) -0.0041(10)

loop_
_atom_type_symbol
_atom_type_description
_atom_type_scat_dispersion_real
_atom_type_scat_dispersion_imag
_atom_type_scat_source
C C 0.0033 0.0016 'International Tables Vol C Tables 4.2.6.8 and 6.1.1.4'
H H 0.0000 0.0000 'International Tables Vol C Tables 4.2.6.8 and 6.1.1.4'
N N 0.0061 0.0033 'International Tables Vol C Tables 4.2.6.8 and 6.1.1.4'

loop_
_geom_angle_atom_site_label_1
_geom_angle_atom_site_label_2
_geom_angle_atom_site_label_3
_geom_angle
C9 N1 C1 118.85(16)
C9 N2 C17 123.47(17)
N1 C1 C2 117.68(17)
N1 C1 C6 123.53(17)
C2 C1 C6 118.76(18)
C3 C2 C1 120.36(19)
C2 C3 C4 120.6(2)
C5 C4 C3 120.51(19)
C4 C5 C6 120.33(19)
C5 C6 C1 119.26(18)
C5 C6 C7 123.20(17)
C1 C6 C7 117.46(17)
C8 C7 C6 117.95(17)
C8 C7 C10 120.87(17)
C6 C7 C10 121.18(17)
C7 C8 C16 120.34(17)
C7 C8 C9 120.49(17)
C16 C8 C9 119.06(17)
N1 C9 N2 119.05(17)
N1 C9 C8 121.38(17)
N2 C9 C8 119.57(17)
C15 C10 C11 119.32(18)
C15 C10 C7 120.92(18)
C11 C10 C7 119.77(17)
C12 C11 C10 120.2(2)
C13 C12 C11 120.2(2)
C12 C13 C14 120.2(2)
C13 C14 C15 119.9(2)
C14 C15 C10 120.1(2)
N3 C16 C8 177.7(2)
C18 C17 C22 120.75(18)
C18 C17 N2 120.62(17)
C22 C17 N2 118.61(18)
C19 C18 C17 118.28(18)
C19 C18 C23 119.53(19)
C17 C18 C23 122.19(19)
C20 C19 C18 122.57(19)
C21 C20 C19 117.54(19)
C21 C20 C24 120.8(2)
C19 C20 C24 121.6(2)
C20 C21 C22 122.18(19)
C21 C22 C17 118.43(19)
C21 C22 C25 120.11(18)
C17 C22 C25 121.46(18)

loop_
_geom_bond_atom_site_label_1
_geom_bond_atom_site_label_2
_geom_bond_distance
N1 C9 1.315(2)
N1 C1 1.368(3)
N2 C9 1.362(3)
N2 C17 1.433(3)
N3 C16 1.142(3)
C1 C2 1.415(3)
C1 C6 1.419(3)
C2 C3 1.373(3)
C3 C4 1.402(3)
C4 C5 1.365(3)
C5 C6 1.419(3)
C6 C7 1.431(3)
C7 C8 1.380(3)
C7 C10 1.487(3)
C8 C16 1.438(3)
C8 C9 1.451(3)
C10 C15 1.392(3)
C10 C11 1.393(3)
C11 C12 1.383(3)
C12 C13 1.379(4)
C13 C14 1.384(4)
C14 C15 1.389(3)
C17 C18 1.396(3)
C17 C22 1.401(3)
C18 C19 1.391(3)
C18 C23 1.511(3)
C19 C20 1.388(3)
C20 C21 1.387(3)
C20 C24 1.514(3)
C21 C22 1.395(3)
C22 C25 1.506(3)
